data_4062128
_journal_name_full Organometallics
_journal_year 2003
_chemical_formula_sum 'C58 H47 Mn N2 O4 P2'
_chemical_formula_weight 952.86
_space_group_IT_number 60
_symmetry_cell_setting orthorhombic
_symmetry_space_group_name_Hall '-P 2n 2ab'
_symmetry_space_group_name_H-M 'P b c n'
_cell_angle_alpha 90.00
_cell_angle_beta 90.00
_cell_angle_gamma 90.00
_cell_formula_units_Z 8
_cell_length_a 28.819(8)
_cell_length_b 16.342(4)
_cell_length_c 20.397(5)
_cell_measurement_temperature 150(2)
_cell_volume 9606(4)
_diffrn_ambient_temperature 150(2)
_exptl_crystal_density_diffrn 1.318
_cod_depositor_comments
;
The following automatic conversions were performed:
'_symmetry_cell_setting' value 'Orthorhombic' changed to 'orthorhombic'
according to '/home/saulius/struct/CIF-dictionaries/cif_core.dic'
dictionary named 'cif_core.dic' version 2.4.1 from 2010-06-29.

Automatic conversion script
Id: cif_fix_enum 1527 2010-12-29 10:47:43Z saulius 
;
_cod_database_code 4062128

loop_
_symmetry_equiv_pos_as_xyz
'x, y, z'
'-x+1/2, -y+1/2, z+1/2'
'-x, y, -z+1/2'
'x+1/2, -y+1/2, -z'
'-x, -y, -z'
'x-1/2, y-1/2, -z-1/2'
'x, -y, z-1/2'
'-x-1/2, y-1/2, z'

loop_
_atom_site_label
_atom_site_type_symbol
_atom_site_fract_x
_atom_site_fract_y
_atom_site_fract_z
_atom_site_U_iso_or_equiv
_atom_site_adp_type
_atom_site_occupancy
_atom_site_symmetry_multiplicity
_atom_site_calc_flag
_atom_site_refinement_flags
_atom_site_disorder_assembly
_atom_site_disorder_group
Mn Mn 0.08911(2) 0.26925(4) 1.09713(3) 0.04780(19) Uani 1 1 d . . .
N1 N 0.00218(11) 0.29980(19) 0.88396(14) 0.0473(8) Uani 1 1 d . . .
O1 O 0.15359(12) 0.1653(2) 1.02412(17) 0.1025(13) Uani 1 1 d . . .
C1 C 0.12820(16) 0.2063(3) 1.0546(2) 0.0619(13) Uani 1 1 d . . .
P1 P 0.82748(3) 0.21541(6) 0.07452(4) 0.0337(2) Uani 1 1 d . . .
O2 O 0.15663(11) 0.36417(19) 1.17375(16) 0.0818(10) Uani 1 1 d . . .
C2 C 0.12951(16) 0.3288(3) 1.1415(2) 0.0569(12) Uani 1 1 d . . .
P2 P 0.74565(3) 0.15625(6) 0.14805(4) 0.0364(2) Uani 1 1 d . . .
N2 N 0.78493(9) 0.21636(16) 0.12363(13) 0.0393(7) Uani 1 1 d . . .
O3 O 0.07484(14) 0.1821(2) 1.22060(16) 0.1118(14) Uani 1 1 d . . .
C3 C 0.08044(16) 0.2148(3) 1.1710(2) 0.0635(13) Uani 1 1 d . . .
O4 O 0.03417(10) 0.35536(18) 0.91729(13) 0.0708(9) Uani 1 1 d . . .
C4 C 0.06430(15) 0.3059(3) 0.9586(2) 0.0518(12) Uani 1 1 d . . .
H4 H 0.0928(13) 0.293(2) 0.9348(18) 0.069(14) Uiso 1 1 d . . .
C5 C 0.07534(17) 0.3520(3) 1.0191(2) 0.0586(13) Uani 1 1 d . . .
H5 H 0.0945(12) 0.395(2) 1.0113(16) 0.048(12) Uiso 1 1 d . . .
C6 C 0.04195(19) 0.3582(3) 1.0684(3) 0.0664(15) Uani 1 1 d . . .
H6 H 0.0366(14) 0.404(3) 1.094(2) 0.079(15) Uiso 1 1 d . . .
C7 C 0.01864(16) 0.2877(4) 1.0836(2) 0.0629(14) Uani 1 1 d . . .
H7 H -0.0026(12) 0.282(2) 1.1188(17) 0.055(12) Uiso 1 1 d . . .
C8 C 0.03119(15) 0.2185(3) 1.04667(19) 0.0528(12) Uani 1 1 d . . .
H8 H 0.0198(14) 0.168(2) 1.0612(19) 0.078(15) Uiso 1 1 d . . .
C9 C 0.03711(13) 0.2278(3) 0.97316(18) 0.0426(10) Uani 1 1 d . . .
H9 H 0.0543(10) 0.1795(19) 0.9550(14) 0.030(9) Uiso 1 1 d . . .
C10 C -0.00871(13) 0.2376(2) 0.93497(18) 0.0402(10) Uani 1 1 d . . .
H10 H -0.0318(11) 0.2620(18) 0.9641(15) 0.037(10) Uiso 1 1 d . . .
C11 C -0.04118(13) 0.0968(3) 0.9465(2) 0.0534(11) Uani 1 1 d . . .
H11A H -0.0412 0.1060 0.9925 0.064 Uiso 1 1 calc R . .
C12 C -0.05611(16) 0.0229(3) 0.9228(3) 0.0758(15) Uani 1 1 d . . .
H12A H -0.0658 -0.0186 0.9524 0.091 Uiso 1 1 calc R . .
C13 C -0.05708(17) 0.0086(3) 0.8569(3) 0.0839(16) Uani 1 1 d . . .
H13A H -0.0676 -0.0425 0.8404 0.101 Uiso 1 1 calc R . .
C14 C -0.04267(18) 0.0689(3) 0.8146(2) 0.0827(17) Uani 1 1 d . . .
H14A H -0.0434 0.0595 0.7686 0.099 Uiso 1 1 calc R . .
C15 C -0.02690(15) 0.1439(3) 0.83882(19) 0.0622(13) Uani 1 1 d . . .
H15A H -0.0167 0.1851 0.8093 0.075 Uiso 1 1 calc R . .
C16 C -0.02612(12) 0.1584(2) 0.90528(18) 0.0433(10) Uani 1 1 d . . .
C21 C -0.08070(15) 0.3240(2) 0.86521(17) 0.0489(10) Uani 1 1 d . . .
H21A H -0.0878 0.2716 0.8827 0.059 Uiso 1 1 calc R . .
C22 C -0.11609(16) 0.3736(3) 0.84335(18) 0.0585(12) Uani 1 1 d . . .
H22A H -0.1473 0.3552 0.8463 0.070 Uiso 1 1 calc R . .
C23 C -0.10687(19) 0.4487(3) 0.8175(2) 0.0729(14) Uani 1 1 d . . .
H23A H -0.1314 0.4832 0.8034 0.087 Uiso 1 1 calc R . .
C24 C -0.0619(2) 0.4734(3) 0.8123(2) 0.0858(17) Uani 1 1 d . . .
H24A H -0.0553 0.5252 0.7934 0.103 Uiso 1 1 calc R . .
C25 C -0.02595(17) 0.4249(3) 0.8336(2) 0.0768(15) Uani 1 1 d . . .
H25A H 0.0052 0.4431 0.8289 0.092 Uiso 1 1 calc R . .
C26 C -0.03509(14) 0.3494(2) 0.86201(17) 0.0446(10) Uani 1 1 d . . .
C31 C 0.85553(15) 0.3514(2) 0.14485(19) 0.0561(11) Uani 1 1 d . . .
H31A H 0.8367 0.3312 0.1795 0.067 Uiso 1 1 calc R . .
C32 C 0.88067(18) 0.4226(3) 0.1531(2) 0.0744(14) Uani 1 1 d . . .
H32A H 0.8793 0.4509 0.1937 0.089 Uiso 1 1 calc R . .
C33 C 0.90752(16) 0.4526(3) 0.1032(3) 0.0705(14) Uani 1 1 d . . .
H33A H 0.9246 0.5017 0.1093 0.085 Uiso 1 1 calc R . .
C34 C 0.90986(15) 0.4127(3) 0.0450(2) 0.0627(12) Uani 1 1 d . . .
H34A H 0.9286 0.4338 0.0106 0.075 Uiso 1 1 calc R . .
C35 C 0.88521(13) 0.3417(2) 0.03587(19) 0.0492(11) Uani 1 1 d . . .
H35A H 0.8868 0.3142 -0.0051 0.059 Uiso 1 1 calc R . .
C36 C 0.85788(11) 0.3096(2) 0.08586(17) 0.0349(9) Uani 1 1 d . . .
C41 C 0.83835(13) 0.1774(2) -0.05810(17) 0.0466(10) Uani 1 1 d . . .
H41A H 0.8678 0.1554 -0.0466 0.056 Uiso 1 1 calc R . .
C42 C 0.82381(16) 0.1771(3) -0.12307(19) 0.0602(12) Uani 1 1 d . . .
H42A H 0.8434 0.1549 -0.1561 0.072 Uiso 1 1 calc R . .
C43 C 0.78137(18) 0.2085(3) -0.1398(2) 0.0673(13) Uani 1 1 d . . .
H43A H 0.7717 0.2081 -0.1843 0.081 Uiso 1 1 calc R . .
C44 C 0.75288(15) 0.2406(3) -0.0925(2) 0.0594(12) Uani 1 1 d . . .
H44A H 0.7235 0.2626 -0.1042 0.071 Uiso 1 1 calc R . .
C45 C 0.76707(14) 0.2408(2) -0.02743(17) 0.0452(10) Uani 1 1 d . . .
H45A H 0.7472 0.2626 0.0054 0.054 Uiso 1 1 calc R . .
C46 C 0.80965(12) 0.2098(2) -0.01022(15) 0.0338(9) Uani 1 1 d . . .
C51 C 0.90668(13) 0.1470(2) 0.12808(17) 0.0457(10) Uani 1 1 d . . .
H51A H 0.9124 0.1997 0.1459 0.055 Uiso 1 1 calc R . .
C52 C 0.93663(15) 0.0831(3) 0.14230(18) 0.0565(11) Uani 1 1 d . . .
H52A H 0.9631 0.0924 0.1691 0.068 Uiso 1 1 calc R . .
C53 C 0.92817(16) 0.0070(3) 0.1179(2) 0.0597(12) Uani 1 1 d . . .
H53A H 0.9487 -0.0368 0.1279 0.072 Uiso 1 1 calc R . .
C54 C 0.89008(16) -0.0068(2) 0.0789(2) 0.0565(12) Uani 1 1 d . . .
H54A H 0.8842 -0.0600 0.0621 0.068 Uiso 1 1 calc R . .
C55 C 0.86059(14) 0.0564(2) 0.06430(18) 0.0478(10) Uani 1 1 d . . .
H55A H 0.8343 0.0464 0.0374 0.057 Uiso 1 1 calc R . .
C56 C 0.86852(12) 0.1349(2) 0.08824(16) 0.0343(9) Uani 1 1 d . . .
C61 C 0.80318(14) 0.1266(2) 0.25364(19) 0.0520(11) Uani 1 1 d . . .
H61A H 0.8226 0.1677 0.2353 0.062 Uiso 1 1 calc R . .
C62 C 0.81547(16) 0.0886(3) 0.3120(2) 0.0689(13) Uani 1 1 d . . .
H62A H 0.8435 0.1033 0.3335 0.083 Uiso 1 1 calc R . .
C63 C 0.78733(18) 0.0299(3) 0.3388(2) 0.0710(14) Uani 1 1 d . . .
H63A H 0.7957 0.0044 0.3789 0.085 Uiso 1 1 calc R . .
C64 C 0.74717(18) 0.0078(3) 0.3078(2) 0.0792(15) Uani 1 1 d . . .
H64A H 0.7277 -0.0331 0.3262 0.095 Uiso 1 1 calc R . .
C65 C 0.73511(14) 0.0452(3) 0.2501(2) 0.0616(12) Uani 1 1 d . . .
H65A H 0.7071 0.0298 0.2289 0.074 Uiso 1 1 calc R . .
C66 C 0.76253(13) 0.1044(2) 0.22240(17) 0.0404(10) Uani 1 1 d . . .
C71 C 0.65284(14) 0.1819(3) 0.17747(18) 0.0542(11) Uani 1 1 d . . .
H71A H 0.6492 0.1245 0.1727 0.065 Uiso 1 1 calc R . .
C72 C 0.61513(16) 0.2295(4) 0.19507(19) 0.0709(14) Uani 1 1 d . . .
H72A H 0.5857 0.2050 0.2028 0.085 Uiso 1 1 calc R . .
C73 C 0.6207(2) 0.3122(4) 0.2011(2) 0.0788(17) Uani 1 1 d . . .
H73A H 0.5947 0.3454 0.2120 0.095 Uiso 1 1 calc R . .
C74 C 0.6628(2) 0.3479(3) 0.1918(2) 0.0761(15) Uani 1 1 d . . .
H74A H 0.6662 0.4052 0.1973 0.091 Uiso 1 1 calc R . .
C75 C 0.70065(16) 0.3005(3) 0.17421(19) 0.0595(12) Uani 1 1 d . . .
H75A H 0.7300 0.3256 0.1673 0.071 Uiso 1 1 calc R . .
C76 C 0.69592(13) 0.2173(2) 0.16674(16) 0.0402(9) Uani 1 1 d . . .
C81 C 0.75020(14) 0.0036(2) 0.0909(2) 0.0551(11) Uani 1 1 d . . .
H81A H 0.7705 -0.0099 0.1260 0.066 Uiso 1 1 calc R . .
C82 C 0.74270(17) -0.0526(3) 0.0419(2) 0.0705(13) Uani 1 1 d . . .
H82A H 0.7576 -0.1044 0.0432 0.085 Uiso 1 1 calc R . .
C83 C 0.71356(16) -0.0333(3) -0.0086(2) 0.0657(13) Uani 1 1 d . . .
H83A H 0.7084 -0.0720 -0.0426 0.079 Uiso 1 1 calc R . .
C84 C 0.69172(15) 0.0406(3) -0.01080(19) 0.0595(12) Uani 1 1 d . . .
H84A H 0.6715 0.0531 -0.0462 0.071 Uiso 1 1 calc R . .
C85 C 0.69899(13) 0.0977(3) 0.03852(18) 0.0489(10) Uani 1 1 d . . .
H85A H 0.6837 0.1492 0.0371 0.059 Uiso 1 1 calc R . .
C86 C 0.72883(13) 0.0792(2) 0.09007(17) 0.0393(9) Uani 1 1 d . . .

loop_
_atom_site_aniso_label
_atom_site_aniso_U_11
_atom_site_aniso_U_22
_atom_site_aniso_U_33
_atom_site_aniso_U_23
_atom_site_aniso_U_13
_atom_site_aniso_U_12
Mn 0.0511(4) 0.0509(4) 0.0414(3) 0.0028(3) -0.0088(3) 0.0011(3)
N1 0.042(2) 0.060(2) 0.0390(18) 0.0091(16) -0.0071(16) -0.0059(18)
O1 0.084(3) 0.126(3) 0.098(3) -0.049(2) -0.019(2) 0.038(2)
C1 0.058(3) 0.068(3) 0.060(3) -0.008(2) -0.019(2) 0.013(3)
P1 0.0370(6) 0.0340(5) 0.0302(5) -0.0030(4) 0.0039(5) -0.0007(5)
O2 0.080(2) 0.078(2) 0.088(2) -0.0166(19) -0.028(2) -0.0075(19)
C2 0.061(3) 0.055(3) 0.054(3) -0.001(2) -0.006(2) -0.003(2)
P2 0.0355(6) 0.0410(6) 0.0329(5) 0.0001(5) 0.0044(5) 0.0005(5)
N2 0.0365(18) 0.0411(18) 0.0404(17) -0.0064(15) 0.0127(15) -0.0031(15)
O3 0.169(4) 0.114(3) 0.053(2) 0.030(2) -0.010(2) -0.016(3)
C3 0.084(4) 0.059(3) 0.048(3) 0.005(2) -0.020(3) -0.009(3)
O4 0.065(2) 0.078(2) 0.0701(19) 0.0350(17) -0.0306(17) -0.0286(17)
C4 0.037(3) 0.071(3) 0.047(3) 0.020(2) -0.003(2) -0.001(2)
C5 0.058(3) 0.059(3) 0.059(3) 0.016(3) -0.015(3) -0.020(3)
C6 0.074(4) 0.062(4) 0.062(3) -0.019(3) -0.029(3) 0.020(3)
C7 0.045(3) 0.104(5) 0.039(3) -0.001(3) 0.004(2) 0.007(3)
C8 0.056(3) 0.059(3) 0.044(2) 0.017(2) -0.009(2) -0.016(3)
C9 0.040(2) 0.048(3) 0.040(2) 0.000(2) -0.0032(19) 0.003(2)
C10 0.039(2) 0.048(3) 0.033(2) 0.0050(19) 0.002(2) 0.007(2)
C11 0.050(3) 0.052(3) 0.058(3) -0.007(2) 0.009(2) 0.000(2)
C12 0.066(3) 0.058(3) 0.103(4) -0.018(3) 0.011(3) -0.008(3)
C13 0.074(4) 0.066(4) 0.112(5) -0.039(4) -0.022(4) 0.012(3)
C14 0.100(4) 0.080(4) 0.067(3) -0.026(3) -0.036(3) 0.037(3)
C15 0.081(3) 0.060(3) 0.046(3) -0.005(2) -0.017(2) 0.025(3)
C16 0.033(2) 0.051(3) 0.046(2) -0.007(2) -0.002(2) 0.0108(19)
C21 0.055(3) 0.052(3) 0.040(2) 0.007(2) -0.004(2) 0.010(2)
C22 0.067(3) 0.060(3) 0.048(3) 0.000(2) -0.005(2) 0.013(3)
C23 0.092(4) 0.058(3) 0.068(3) -0.003(3) -0.035(3) 0.016(3)
C24 0.113(5) 0.059(3) 0.085(4) 0.026(3) -0.050(4) -0.012(3)
C25 0.075(4) 0.079(4) 0.077(3) 0.034(3) -0.036(3) -0.026(3)
C26 0.051(3) 0.051(3) 0.032(2) 0.0035(19) -0.005(2) 0.000(2)
C31 0.070(3) 0.054(3) 0.045(2) -0.014(2) 0.004(2) -0.017(2)
C32 0.091(4) 0.063(3) 0.069(3) -0.021(3) -0.013(3) -0.014(3)
C33 0.068(3) 0.044(3) 0.100(4) -0.005(3) -0.017(3) -0.016(2)
C34 0.061(3) 0.052(3) 0.075(3) 0.008(3) 0.008(3) -0.014(2)
C35 0.053(3) 0.042(2) 0.052(2) -0.008(2) 0.009(2) -0.007(2)
C36 0.033(2) 0.033(2) 0.039(2) 0.0016(17) -0.0005(18) -0.0005(17)
C41 0.047(3) 0.054(3) 0.039(2) -0.006(2) -0.002(2) 0.001(2)
C42 0.062(3) 0.081(3) 0.038(2) -0.010(2) 0.013(2) 0.000(3)
C43 0.087(4) 0.077(3) 0.038(2) 0.002(2) -0.010(3) -0.012(3)
C44 0.055(3) 0.068(3) 0.055(3) 0.005(2) -0.014(3) 0.000(2)
C45 0.049(3) 0.048(3) 0.039(2) -0.0004(19) -0.002(2) 0.004(2)
C46 0.039(2) 0.033(2) 0.0289(19) -0.0026(17) 0.0000(18) -0.0007(18)
C51 0.054(3) 0.047(3) 0.036(2) -0.0032(19) 0.002(2) 0.008(2)
C52 0.057(3) 0.066(3) 0.047(2) 0.000(2) -0.010(2) 0.009(3)
C53 0.071(3) 0.053(3) 0.056(3) 0.010(2) 0.005(3) 0.022(2)
C54 0.070(3) 0.041(3) 0.058(3) -0.002(2) 0.005(3) 0.010(2)
C55 0.048(3) 0.043(3) 0.052(2) -0.001(2) 0.003(2) 0.002(2)
C56 0.037(2) 0.034(2) 0.0314(19) -0.0016(17) 0.0042(18) 0.0014(17)
C61 0.048(3) 0.060(3) 0.048(2) 0.005(2) -0.003(2) -0.003(2)
C62 0.069(3) 0.086(4) 0.052(3) 0.000(3) -0.019(3) 0.003(3)
C63 0.079(4) 0.081(4) 0.053(3) 0.022(3) -0.005(3) 0.014(3)
C64 0.074(4) 0.094(4) 0.069(3) 0.038(3) -0.004(3) -0.007(3)
C65 0.046(3) 0.082(3) 0.056(3) 0.020(3) -0.004(2) -0.006(3)
C66 0.037(2) 0.049(3) 0.036(2) 0.0016(18) 0.0041(19) -0.002(2)
C71 0.043(3) 0.076(3) 0.044(2) -0.001(2) 0.005(2) 0.010(2)
C72 0.049(3) 0.117(5) 0.047(3) 0.002(3) 0.006(2) 0.021(3)
C73 0.070(4) 0.119(5) 0.047(3) 0.009(3) 0.012(3) 0.052(4)
C74 0.096(4) 0.068(3) 0.064(3) 0.003(3) 0.009(3) 0.037(3)
C75 0.067(3) 0.056(3) 0.056(3) 0.006(2) 0.015(2) 0.018(2)
C76 0.042(2) 0.050(3) 0.029(2) 0.0026(18) 0.0008(18) 0.009(2)
C81 0.061(3) 0.044(3) 0.060(3) -0.006(2) -0.009(2) -0.002(2)
C82 0.087(4) 0.045(3) 0.080(3) -0.008(3) -0.002(3) -0.003(3)
C83 0.081(4) 0.059(3) 0.058(3) -0.017(3) 0.002(3) -0.013(3)
C84 0.061(3) 0.073(3) 0.044(2) -0.006(2) -0.008(2) -0.007(3)
C85 0.049(3) 0.053(3) 0.045(2) -0.004(2) 0.005(2) -0.001(2)
C86 0.040(2) 0.040(2) 0.038(2) -0.0017(19) 0.0071(19) -0.0057(19)

loop_
_geom_bond_atom_site_label_1
_geom_bond_atom_site_label_2
_geom_bond_distance
_geom_bond_site_symmetry_2
_geom_bond_publ_flag
Mn C1 1.754(5) . ?
Mn C2 1.767(5) . ?
Mn C3 1.768(5) . ?
Mn C7 2.071(4) . ?
Mn C6 2.074(5) . ?
Mn C5 2.125(4) . ?
Mn C8 2.129(4) . ?
N1 C26 1.418(5) . ?
N1 O4 1.462(4) . ?
N1 C10 1.488(4) . ?
O1 C1 1.172(5) . ?
P1 N2 1.583(3) . ?
P1 C36 1.786(3) . ?
P1 C56 1.791(4) . ?
P1 C46 1.805(3) . ?
O2 C2 1.174(4) . ?
P2 N2 1.579(3) . ?
P2 C76 1.787(4) . ?
P2 C86 1.794(4) . ?
P2 C66 1.804(4) . ?
O3 C3 1.155(4) . ?
O4 C4 1.455(4) . ?
C4 C5 1.481(6) . ?
C4 C9 1.527(5) . ?
C5 C6 1.396(6) . ?
C6 C7 1.369(6) . ?
C7 C8 1.405(6) . ?
C8 C9 1.517(5) . ?
C9 C10 1.542(5) . ?
C10 C16 1.515(5) . ?
C11 C12 1.371(5) . ?
C11 C16 1.381(5) . ?
C12 C13 1.365(6) . ?
C13 C14 1.374(7) . ?
C14 C15 1.398(6) . ?
C15 C16 1.376(5) . ?
C21 C22 1.377(5) . ?
C21 C26 1.380(5) . ?
C22 C23 1.362(6) . ?
C23 C24 1.361(6) . ?
C24 C25 1.376(6) . ?
C25 C26 1.388(5) . ?
C31 C32 1.380(5) . ?
C31 C36 1.385(5) . ?
C32 C33 1.370(6) . ?
C33 C34 1.355(6) . ?
C34 C35 1.373(5) . ?
C35 C36 1.391(5) . ?
C41 C46 1.386(4) . ?
C41 C42 1.390(5) . ?
C42 C43 1.370(6) . ?
C43 C44 1.370(6) . ?
C44 C45 1.389(5) . ?
C45 C46 1.373(5) . ?
C51 C56 1.381(5) . ?
C51 C52 1.385(5) . ?
C52 C53 1.362(5) . ?
C53 C54 1.374(5) . ?
C54 C55 1.370(5) . ?
C55 C56 1.392(5) . ?
C61 C66 1.382(5) . ?
C61 C62 1.389(5) . ?
C62 C63 1.370(6) . ?
C63 C64 1.366(6) . ?
C64 C65 1.371(5) . ?
C65 C66 1.370(5) . ?
C71 C72 1.384(5) . ?
C71 C76 1.387(5) . ?
C72 C73 1.367(6) . ?
C73 C74 1.359(6) . ?
C74 C75 1.384(6) . ?
C75 C76 1.375(5) . ?
C81 C82 1.374(5) . ?
C81 C86 1.381(5) . ?
C82 C83 1.366(6) . ?
C83 C84 1.363(6) . ?
C84 C85 1.388(5) . ?
C85 C86 1.392(5) . ?
